data_7120188
loop_
_publ_author_name
'Yi, Hong'
'Chen, Hong'
'Bian, Changliang'
'Tang, Zilu'
'Singh, Atul K.'
'Qi, Xiaotian'
'Yue, Xiaoyu'
'Lan, Yu'
'Lee, Jyh-Fu'
'Lei, Aiwen'

_publ_section_title
;
 Coordination strategy induced selective C-H amination of
 8-animoquinolines
;
_journal_name_full 'Chem. Commun.'
_journal_paper_doi 10.1039/C7CC02601C
_journal_year 2017
_chemical_formula_sum 'C17 H18 N4 O'
_chemical_formula_weight 294.35
_space_group_crystal_system monoclinic
_space_group_IT_number 14
_space_group_name_Hall '-P 2ybc'
_space_group_name_H-M_alt 'P 1 21/c 1'
_symmetry_space_group_name_Hall '-P 2ybc'
_symmetry_space_group_name_H-M 'P 1 21/c 1'
_atom_sites_solution_hydrogens mixed
_atom_sites_solution_primary direct
_atom_sites_solution_secondary difmap
_audit_block_doi 10.5517/ccdc.csd.cc1lwcrl
_audit_creation_method SHELXL-2014/7
_audit_update_record
;
2016-06-16 deposited with the CCDC.
2017-05-24 downloaded from the CCDC.
;
_cell_angle_alpha 90
_cell_angle_beta 107.800(2)
_cell_angle_gamma 90
_cell_formula_units_Z 4
_cell_length_a 7.4064(7)
_cell_length_b 21.498(2)
_cell_length_c 10.1255(10)
_cell_measurement_reflns_used 2965
_cell_measurement_temperature 296(2)
_cell_measurement_theta_max 22.12
_cell_measurement_theta_min 2.32
_cell_volume 1535.0(3)
_computing_cell_refinement 'Bruker SAINT'
_computing_data_collection 'Bruker APEX2'
_computing_data_reduction 'Bruker SAINT'
_computing_molecular_graphics 'Bruker SHELXTL'
_computing_publication_material 'Bruker SHELXTL'
_computing_structure_refinement 'SHELXL-2014/7 (Sheldrick, 2014)'
_computing_structure_solution 'SHELXS-97 (Sheldrick, 2008)'
_diffrn_ambient_temperature 296(2)
_diffrn_measured_fraction_theta_full 0.998
_diffrn_measured_fraction_theta_max 0.993
_diffrn_measurement_device_type 'Bruker Kappa APEX-Duo CCD'
_diffrn_measurement_method '\f and \w scans'
_diffrn_radiation_type MoK\a
_diffrn_radiation_wavelength 0.71073
_diffrn_reflns_av_R_equivalents 0.0496
_diffrn_reflns_av_unetI/netI 0.0404
_diffrn_reflns_Laue_measured_fraction_full 0.998
_diffrn_reflns_Laue_measured_fraction_max 0.993
_diffrn_reflns_limit_h_max 10
_diffrn_reflns_limit_h_min -9
_diffrn_reflns_limit_k_max 29
_diffrn_reflns_limit_k_min -29
_diffrn_reflns_limit_l_max 13
_diffrn_reflns_limit_l_min -13
_diffrn_reflns_number 21944
_diffrn_reflns_point_group_measured_fraction_full 0.998
_diffrn_reflns_point_group_measured_fraction_max 0.993
_diffrn_reflns_theta_full 25.242
_diffrn_reflns_theta_max 28.778
_diffrn_reflns_theta_min 1.895
_diffrn_source 'fine-focus sealed tube'
_exptl_absorpt_coefficient_mu 0.083
_exptl_absorpt_correction_T_max 0.7458
_exptl_absorpt_correction_T_min 0.6997
_exptl_absorpt_correction_type multi-scan
_exptl_absorpt_process_details 'SADABS-2012/1 (Bruker,2012)'
_exptl_crystal_colour colorless
_exptl_crystal_density_diffrn 1.274
_exptl_crystal_density_method 'not measured'
_exptl_crystal_description plate
_exptl_crystal_F_000 624
_exptl_crystal_size_max 0.160
_exptl_crystal_size_mid 0.160
_exptl_crystal_size_min 0.100
_refine_diff_density_max 0.251
_refine_diff_density_min -0.207
_refine_diff_density_rms 0.037
_refine_ls_extinction_coef 0.014(3)
_refine_ls_extinction_expression Fc^*^=kFc[1+0.001xFc^2^\l^3^/sin(2\q)]^-1/4^
_refine_ls_extinction_method 'SHELXL-2014/7 (Sheldrick 2014'
_refine_ls_goodness_of_fit_ref 1.030
_refine_ls_hydrogen_treatment mixed
_refine_ls_matrix_type full
_refine_ls_number_parameters 239
_refine_ls_number_reflns 3959
_refine_ls_number_restraints 0
_refine_ls_restrained_S_all 1.030
_refine_ls_R_factor_all 0.1046
_refine_ls_R_factor_gt 0.0501
_refine_ls_shift/su_max 0.000
_refine_ls_shift/su_mean 0.000
_refine_ls_structure_factor_coef Fsqd
_refine_ls_weighting_details 'w=1/[\s^2^(Fo^2^)+(0.0705P)^2^+0.1303P] where P=(Fo^2^+2Fc^2^)/3'
_refine_ls_weighting_scheme calc
_refine_ls_wR_factor_gt 0.1275
_refine_ls_wR_factor_ref 0.1536
_reflns_Friedel_coverage 0.000
_reflns_number_gt 2138
_reflns_number_total 3959
_reflns_threshold_expression 'I > 2\s(I)'
_cod_data_source_file c7cc02601c2.cif
_cod_data_source_block x_a
_cod_database_code 7120188
_shelx_shelxl_version_number 2014/7
_shelx_space_group_comment
;
The symmetry employed for this shelxl refinement is uniquely defined
by the following loop, which should always be used as a source of
symmetry information in preference to the above space-group names.
They are only intended as comments.
;
_shelx_estimated_absorpt_t_min 0.987
_shelx_estimated_absorpt_t_max 0.992

loop_
_space_group_symop_operation_xyz
'x, y, z'
'-x, y+1/2, -z+1/2'
'-x, -y, -z'
'x, -y-1/2, z-1/2'

loop_
_atom_site_label
_atom_site_type_symbol
_atom_site_fract_x
_atom_site_fract_y
_atom_site_fract_z
_atom_site_U_iso_or_equiv
_atom_site_adp_type
_atom_site_occupancy
_atom_site_site_symmetry_order
_atom_site_calc_flag
_atom_site_refinement_flags_posn
_atom_site_refinement_flags_adp
O1 O 0.7263(2) 0.38377(8) 0.4493(2) 0.0950(6) Uani 1 1 d . .
H1N H 0.378(3) 0.4432(9) 0.256(2) 0.057(6) Uiso 1 1 d . .
H1 H 0.074(3) 0.5527(10) -0.015(2) 0.075(6) Uiso 1 1 d . .
C1 C 0.2110(3) 0.55973(9) 0.0189(2) 0.0564(5) Uani 1 1 d . .
N1 N 0.5016(2) 0.44179(7) 0.30185(17) 0.0540(4) Uani 1 1 d . .
H3 H 0.540(3) 0.6577(9) -0.016(2) 0.061(6) Uiso 1 1 d . .
N3 N 0.3122(2) 0.52110(7) 0.11332(16) 0.0515(4) Uani 1 1 d . .
C3 C 0.4776(3) 0.62215(9) 0.0203(2) 0.0513(5) Uani 1 1 d . .
N2 N 0.8592(2) 0.66291(8) 0.02258(17) 0.0606(5) Uani 1 1 d . .
H2 H 0.206(3) 0.6384(9) -0.101(2) 0.066(6) Uiso 1 1 d . .
C2 C 0.2884(3) 0.61048(10) -0.0309(2) 0.0579(5) Uani 1 1 d . .
C4 C 0.5937(2) 0.58173(8) 0.12075(16) 0.0426(4) Uani 1 1 d . .
N4 N 0.8919(2) 0.64068(7) 0.15358(16) 0.0495(4) Uani 1 1 d . .
C5 C 0.7931(2) 0.58839(8) 0.18277(17) 0.0452(4) Uani 1 1 d . .
C8 C 0.6094(2) 0.48863(8) 0.26627(18) 0.0466(4) Uani 1 1 d . .
C7 C 0.8009(3) 0.49639(9) 0.3215(2) 0.0531(5) Uani 1 1 d . .
H7 H 0.875(3) 0.4661(10) 0.389(2) 0.067(6) Uiso 1 1 d . .
C6 C 0.8917(3) 0.54624(9) 0.27867(19) 0.0505(5) Uani 1 1 d . .
H6 H 1.029(3) 0.5517(8) 0.3248(19) 0.057(5) Uiso 1 1 d . .
C10 C 0.5588(3) 0.39385(9) 0.3901(2) 0.0548(5) Uani 1 1 d . .
C9 C 0.5029(2) 0.53138(8) 0.16373(17) 0.0433(4) Uani 1 1 d . .
C11 C 0.4038(3) 0.35136(9) 0.40948(19) 0.0504(5) Uani 1 1 d . .
C13 C 0.4167(4) 0.29089(11) 0.3361(3) 0.0864(8) Uani 1 1 d . .
H13A H 0.4019 0.2991 0.2402 0.130 Uiso 1 1 calc R U
H13B H 0.3183 0.2632 0.3430 0.130 Uiso 1 1 calc R U
H13C H 0.5382 0.2720 0.3787 0.130 Uiso 1 1 calc R U
C12 C 0.2041(3) 0.37715(12) 0.3479(3) 0.0858(8) Uani 1 1 d . .
H12A H 0.1768 0.3818 0.2494 0.129 Uiso 1 1 calc R U
H12B H 0.1953 0.4169 0.3887 0.129 Uiso 1 1 calc R U
H12C H 0.1144 0.3490 0.3667 0.129 Uiso 1 1 calc R U
C14 C 0.4416(4) 0.34038(17) 0.5626(2) 0.1043(10) Uani 1 1 d . .
H14A H 0.3428 0.3149 0.5769 0.156 Uiso 1 1 calc R U
H14B H 0.4449 0.3795 0.6089 0.156 Uiso 1 1 calc R U
H14C H 0.5614 0.3197 0.5997 0.156 Uiso 1 1 calc R U
C17 C 1.0851(3) 0.71935(11) 0.1747(3) 0.0679(6) Uani 1 1 d . .
H17 H 1.176(4) 0.7524(11) 0.215(2) 0.086(7) Uiso 1 1 d . .
C18 C 0.9777(3) 0.71061(11) 0.0384(3) 0.0673(6) Uani 1 1 d . .
H18 H 0.976(4) 0.7354(12) -0.048(3) 0.096(8) Uiso 1 1 d . .
C16 C 1.0281(3) 0.67395(10) 0.2469(2) 0.0587(5) Uani 1 1 d . .
H16 H 1.068(3) 0.6634(10) 0.346(2) 0.069(6) Uiso 1 1 d . .

loop_
_atom_site_aniso_label
_atom_site_aniso_U_11
_atom_site_aniso_U_22
_atom_site_aniso_U_33
_atom_site_aniso_U_23
_atom_site_aniso_U_13
_atom_site_aniso_U_12
O1 0.0492(9) 0.1068(13) 0.1134(14) 0.0560(11) 0.0020(9) -0.0083(8)
C1 0.0433(10) 0.0612(12) 0.0617(12) 0.0023(10) 0.0115(9) 0.0067(9)
N1 0.0416(8) 0.0573(10) 0.0598(10) 0.0112(8) 0.0104(8) -0.0017(7)
N3 0.0428(8) 0.0558(9) 0.0545(9) -0.0002(7) 0.0127(7) 0.0030(7)
C3 0.0521(10) 0.0520(11) 0.0497(10) 0.0020(8) 0.0157(9) 0.0054(9)
N2 0.0619(10) 0.0671(11) 0.0582(10) 0.0131(8) 0.0263(8) 0.0049(8)
C2 0.0509(11) 0.0612(12) 0.0579(12) 0.0070(10) 0.0112(9) 0.0118(9)
C4 0.0444(9) 0.0460(9) 0.0388(9) -0.0053(7) 0.0148(7) 0.0036(7)
N4 0.0467(8) 0.0530(9) 0.0504(9) 0.0052(7) 0.0170(7) -0.0007(7)
C5 0.0473(9) 0.0474(10) 0.0429(9) -0.0026(8) 0.0169(8) -0.0020(8)
C8 0.0458(9) 0.0476(10) 0.0467(10) 0.0020(8) 0.0146(8) -0.0015(8)
C7 0.0454(10) 0.0558(11) 0.0538(11) 0.0077(9) 0.0087(8) 0.0002(9)
C6 0.0406(9) 0.0569(11) 0.0511(10) 0.0036(9) 0.0097(8) -0.0016(8)
C10 0.0476(10) 0.0605(12) 0.0533(11) 0.0082(9) 0.0110(9) -0.0033(9)
C9 0.0402(9) 0.0468(10) 0.0425(9) -0.0035(7) 0.0121(7) 0.0012(7)
C11 0.0480(10) 0.0554(11) 0.0492(10) 0.0040(8) 0.0168(8) -0.0016(8)
C13 0.0878(17) 0.0681(15) 0.119(2) -0.0126(14) 0.0555(16) -0.0115(13)
C12 0.0504(12) 0.0847(17) 0.124(2) 0.0253(15) 0.0294(14) -0.0009(11)
C14 0.0901(18) 0.168(3) 0.0551(14) 0.0115(16) 0.0226(13) -0.0384(19)
C17 0.0533(11) 0.0571(13) 0.0961(18) 0.0063(12) 0.0270(12) -0.0054(10)
C18 0.0608(12) 0.0671(14) 0.0843(16) 0.0199(12) 0.0374(12) 0.0074(11)
C16 0.0487(11) 0.0584(12) 0.0665(13) 0.0015(10) 0.0139(10) -0.0035(9)

loop_
_atom_type_symbol
_atom_type_description
_atom_type_scat_dispersion_real
_atom_type_scat_dispersion_imag
_atom_type_scat_source
C C 0.0033 0.0016 'International Tables Vol C Tables 4.2.6.8 and 6.1.1.4'
H H 0.0000 0.0000 'International Tables Vol C Tables 4.2.6.8 and 6.1.1.4'
N N 0.0061 0.0033 'International Tables Vol C Tables 4.2.6.8 and 6.1.1.4'
O O 0.0106 0.0060 'International Tables Vol C Tables 4.2.6.8 and 6.1.1.4'

loop_
_geom_angle_atom_site_label_1
_geom_angle_atom_site_label_2
_geom_angle_atom_site_label_3
_geom_angle
N3 C1 C2 123.42(18)
N3 C1 H1 117.2(13)
C2 C1 H1 119.3(13)
C10 N1 C8 129.33(17)
C10 N1 H1N 116.1(12)
C8 N1 H1N 114.5(12)
C1 N3 C9 117.68(16)
C2 C3 C4 119.34(19)
C2 C3 H3 122.0(11)
C4 C3 H3 118.5(11)
C18 N2 N4 103.86(18)
C3 C2 C1 119.68(19)
C3 C2 H2 120.2(12)
C1 C2 H2 120.1(12)
C9 C4 C3 116.85(16)
C9 C4 C5 117.95(15)
C3 C4 C5 125.20(16)
C16 N4 N2 111.56(16)
C16 N4 C5 126.35(16)
N2 N4 C5 122.09(15)
C6 C5 N4 118.38(15)
C6 C5 C4 120.27(16)
N4 C5 C4 121.23(15)
C7 C8 N1 125.83(16)
C7 C8 C9 119.48(16)
N1 C8 C9 114.69(15)
C8 C7 C6 120.17(17)
C8 C7 H7 119.7(12)
C6 C7 H7 120.1(12)
C5 C6 C7 121.61(17)
C5 C6 H6 120.5(11)
C7 C6 H6 117.7(11)
O1 C10 N1 121.94(18)
O1 C10 C11 121.46(17)
N1 C10 C11 116.58(16)
N3 C9 C4 123.01(15)
N3 C9 C8 116.48(15)
C4 C9 C8 120.50(15)
C14 C11 C13 110.5(2)
C14 C11 C12 109.3(2)
C13 C11 C12 108.10(19)
C14 C11 C10 108.40(17)
C13 C11 C10 106.72(17)
C12 C11 C10 113.83(16)
C11 C13 H13A 109.5
C11 C13 H13B 109.5
H13A C13 H13B 109.5
C11 C13 H13C 109.5
H13A C13 H13C 109.5
H13B C13 H13C 109.5
C11 C12 H12A 109.5
C11 C12 H12B 109.5
H12A C12 H12B 109.5
C11 C12 H12C 109.5
H12A C12 H12C 109.5
H12B C12 H12C 109.5
C11 C14 H14A 109.5
C11 C14 H14B 109.5
H14A C14 H14B 109.5
C11 C14 H14C 109.5
H14A C14 H14C 109.5
H14B C14 H14C 109.5
C16 C17 C18 105.1(2)
C16 C17 H17 126.0(15)
C18 C17 H17 128.7(15)
N2 C18 C17 112.6(2)
N2 C18 H18 117.6(14)
C17 C18 H18 129.8(14)
N4 C16 C17 106.9(2)
N4 C16 H16 121.3(13)
C17 C16 H16 131.8(13)

loop_
_geom_bond_atom_site_label_1
_geom_bond_atom_site_label_2
_geom_bond_distance
O1 C10 1.220(2)
C1 N3 1.314(2)
C1 C2 1.396(3)
C1 H1 0.98(2)
N1 C10 1.345(2)
N1 C8 1.399(2)
N1 H1N 0.89(2)
N3 C9 1.365(2)
C3 C2 1.361(3)
C3 C4 1.412(2)
C3 H3 1.02(2)
N2 C18 1.327(3)
N2 N4 1.360(2)
C2 H2 0.99(2)
C4 C9 1.411(2)
C4 C5 1.425(2)
N4 C16 1.356(2)
N4 C5 1.421(2)
C5 C6 1.365(2)
C8 C7 1.366(2)
C8 C9 1.430(2)
C7 C6 1.403(3)
C7 H7 0.98(2)
C6 H6 0.99(2)
C10 C11 1.526(3)
C11 C14 1.508(3)
C11 C13 1.515(3)
C11 C12 1.523(3)
C13 H13A 0.9600
C13 H13B 0.9600
C13 H13C 0.9600
C12 H12A 0.9600
C12 H12B 0.9600
C12 H12C 0.9600
C14 H14A 0.9600
C14 H14B 0.9600
C14 H14C 0.9600
C17 C16 1.362(3)
C17 C18 1.379(3)
C17 H17 0.98(3)
C18 H18 1.03(3)
C16 H16 0.98(2)

loop_
_geom_torsion_atom_site_label_1
_geom_torsion_atom_site_label_2
_geom_torsion_atom_site_label_3
_geom_torsion_atom_site_label_4
_geom_torsion
C2 C1 N3 C9 -0.5(3)
C4 C3 C2 C1 1.5(3)
N3 C1 C2 C3 -0.8(3)
C2 C3 C4 C9 -1.0(3)
C2 C3 C4 C5 179.96(18)
C18 N2 N4 C16 -0.3(2)
C18 N2 N4 C5 -179.61(16)
C16 N4 C5 C6 -39.1(3)
N2 N4 C5 C6 140.05(18)
C16 N4 C5 C4 136.88(19)
N2 N4 C5 C4 -43.9(2)
C9 C4 C5 C6 1.3(2)
C3 C4 C5 C6 -179.67(17)
C9 C4 C5 N4 -174.69(15)
C3 C4 C5 N4 4.4(3)
C10 N1 C8 C7 -3.2(3)
C10 N1 C8 C9 177.54(19)
N1 C8 C7 C6 -178.68(18)
C9 C8 C7 C6 0.5(3)
N4 C5 C6 C7 174.51(17)
C4 C5 C6 C7 -1.5(3)
C8 C7 C6 C5 0.6(3)
C8 N1 C10 O1 -3.4(4)
C8 N1 C10 C11 178.33(18)
C1 N3 C9 C4 1.1(3)
C1 N3 C9 C8 -179.98(16)
C3 C4 C9 N3 -0.4(2)
C5 C4 C9 N3 178.77(15)
C3 C4 C9 C8 -179.26(16)
C5 C4 C9 C8 -0.1(2)
C7 C8 C9 N3 -179.73(16)
N1 C8 C9 N3 -0.4(2)
C7 C8 C9 C4 -0.8(3)
N1 C8 C9 C4 178.52(15)
O1 C10 C11 C14 48.2(3)
N1 C10 C11 C14 -133.5(2)
O1 C10 C11 C13 -70.8(3)
N1 C10 C11 C13 107.5(2)
O1 C10 C11 C12 170.0(2)
N1 C10 C11 C12 -11.7(3)
N4 N2 C18 C17 0.3(2)
C16 C17 C18 N2 -0.1(3)
N2 N4 C16 C17 0.3(2)
C5 N4 C16 C17 179.52(17)
C18 C17 C16 N4 -0.1(2)
